data_4127378
loop_
_publ_author_name
'Hayashi, Mikihiro'
'Takahashi, Yuki'
'Yoshida, Yukihiro'
'Sugimoto, Kunihisa'
'Kitagawa, Hiroshi'

_publ_section_title
;
 Role of <i>d</i>-Elements in a Proton-Electron Coupling of <i>d</i>-\p
 Hybridized Electron Systems.
;
_journal_issue 29
_journal_name_full 'Journal of the American Chemical Society'
_journal_page_first 11686
_journal_page_last 11693
_journal_paper_doi 10.1021/jacs.9b04937
_journal_volume 141
_journal_year 2019
_chemical_formula_moiety 'C11 H13 N5 Ni O S4 '
_chemical_formula_sum 'C11 H13 N5 Ni O S4'
_chemical_formula_weight 418.20
_space_group_IT_number 4
_space_group_name_Hall 'P 2yb'
_space_group_name_H-M_alt 'P 1 21 1'
_symmetry_cell_setting monoclinic
_symmetry_Int_Tables_number 4
_symmetry_space_group_name_Hall 'P 2yb'
_symmetry_space_group_name_H-M 'P 1 21 1'
_cell_angle_alpha 90.0000
_cell_angle_beta 105.339(10)
_cell_angle_gamma 90.0000
_cell_formula_units_Z 2
_cell_length_a 6.6990(10)
_cell_length_b 9.9020(13)
_cell_length_c 12.655(8)
_cell_measurement_reflns_used 4039
_cell_measurement_temperature 296.1
_cell_measurement_theta_max 23.6
_cell_measurement_theta_min 3.4
_cell_volume 809.5(5)
_computing_cell_refinement 'MSC/AFC Diffractometer Control'
_computing_data_collection 'MSC/AFC Diffractometer Control'
_computing_data_reduction CrystalStructure
_computing_publication_material 'CrystalStructure 3.8.0'
_computing_structure_refinement SHELXL
_computing_structure_solution SIR92
_diffrn_ambient_temperature 296
_diffrn_measured_fraction_theta_full 0.940
_diffrn_measured_fraction_theta_max 0.940
_diffrn_measurement_device_type 'Large cylindrical IP camera'
_diffrn_measurement_method \w
_diffrn_radiation_type 'Synchrotron (SPring-8 BL02B1)'
_diffrn_radiation_wavelength 0.55981
_diffrn_reflns_av_R_equivalents 0.028
_diffrn_reflns_limit_h_max 9
_diffrn_reflns_limit_h_min 0
_diffrn_reflns_limit_k_max 14
_diffrn_reflns_limit_k_min -14
_diffrn_reflns_limit_l_max 17
_diffrn_reflns_limit_l_min -18
_diffrn_reflns_number 4200
_diffrn_reflns_theta_full 23.61
_diffrn_reflns_theta_max 23.61
_diffrn_standards_decay_% 0.00
_diffrn_standards_interval_count 0
_diffrn_standards_number 0
_exptl_absorpt_coefficient_mu 1.720
_exptl_absorpt_correction_type none
_exptl_crystal_colour brown
_exptl_crystal_density_diffrn 1.715
_exptl_crystal_density_method 'not measured'
_exptl_crystal_description block
_exptl_crystal_F_000 428.00
_exptl_crystal_size_max 0.20
_exptl_crystal_size_mid 0.05
_exptl_crystal_size_min 0.05
_refine_diff_density_max 0.41
_refine_diff_density_min -0.45
_refine_ls_abs_structure_details 'Flack, H. D. (1983), Acta Cryst. A39, 876-881.  1585 Friedel Pairs'
_refine_ls_abs_structure_Flack 0.42(4)
_refine_ls_extinction_method none
_refine_ls_goodness_of_fit_ref 1.086
_refine_ls_hydrogen_treatment refall
_refine_ls_number_parameters 200
_refine_ls_number_reflns 4039
_refine_ls_R_factor_gt 0.0633
_refine_ls_shift/su_max 0.0000
_refine_ls_structure_factor_coef Fsqd
_refine_ls_weighting_details 'w = 1/[\s^2^(Fo^2^)+(0.0261P)^2^+1.4791P] where P=(Fo^2^+2Fc^2^)/3'
_refine_ls_weighting_scheme calc
_refine_ls_wR_factor_ref 0.1311
_reflns_number_gt 2886
_reflns_number_total 4039
_reflns_threshold_expression F^2^>2.0\s(F^2^)
_cod_data_source_file ja9b04937_si_002.cif
_cod_data_source_block Ni(HL)2_DMF_296K
_cod_original_formula_sum 'C11 H13 N5 Ni O S4 '
_cod_database_code 4127378

loop_
_symmetry_equiv_pos_site_id
_symmetry_equiv_pos_as_xyz
1 +X,+Y,+Z
2 -X,1/2+Y,-Z

loop_
_atom_site_label
_atom_site_type_symbol
_atom_site_fract_x
_atom_site_fract_y
_atom_site_fract_z
_atom_site_U_iso_or_equiv
_atom_site_adp_type
_atom_site_occupancy
_atom_site_symmetry_multiplicity
_atom_site_calc_flag
_atom_site_refinement_flags
Ni(1) Ni 0.68847(15) 0.42812(10) 0.37711(7) 0.03368(17) Uani 1.00 1 d .
S(1) S 0.7760(3) 0.39317(15) 0.55172(15) 0.0415(4) Uani 1.00 1 d .
S(2) S 0.6711(3) 0.21443(17) 0.34200(15) 0.0497(5) Uani 1.00 1 d .
S(3) S 0.7078(2) 0.64251(15) 0.41553(14) 0.0333(3) Uani 1.00 1 d .
S(4) S 0.6010(3) 0.46707(18) 0.20269(15) 0.0451(4) Uani 1.00 1 d .
O(1) O 0.9205(9) 0.3316(6) 0.8397(4) 0.0592(15) Uani 1.00 1 d .
N(1) N 0.8304(8) 0.1621(5) 0.6612(4) 0.0345(12) Uani 1.00 1 d .
N(2) N 0.7402(9) 0.0064(5) 0.4784(4) 0.0350(13) Uani 1.00 1 d .
N(3) N 0.6416(9) 0.8532(5) 0.2815(4) 0.0382(14) Uani 1.00 1 d .
N(4) N 0.5477(11) 0.7000(7) 0.0945(5) 0.0479(15) Uani 1.00 1 d .
N(5) N 0.9470(12) 0.5509(7) 0.8952(6) 0.0552(17) Uani 1.00 1 d .
C(1) C 0.7831(10) 0.2239(6) 0.5650(5) 0.0332(13) Uani 1.00 1 d .
C(2) C 0.7360(9) 0.1379(7) 0.4714(5) 0.0345(13) Uani 1.00 1 d .
C(3) C 0.6473(9) 0.7186(6) 0.2919(4) 0.0296(12) Uani 1.00 1 d .
C(4) C 0.5967(11) 0.6416(7) 0.1930(5) 0.0342(13) Uani 1.00 1 d .
C(5) C 0.8352(11) 0.0271(7) 0.6723(6) 0.0393(16) Uani 1.00 1 d .
C(6) C 0.7908(10) -0.0493(7) 0.5788(5) 0.0406(16) Uani 1.00 1 d .
C(7) C 0.5925(12) 0.9157(9) 0.1831(5) 0.0481(17) Uani 1.00 1 d .
C(8) C 0.5443(13) 0.8345(9) 0.0893(6) 0.0465(19) Uani 1.00 1 d .
C(9) C 0.9110(16) 0.4541(9) 0.8205(7) 0.063(2) Uani 1.00 1 d .
C(10) C 1.001(2) 0.5252(12) 1.0089(8) 0.101(4) Uani 1.00 1 d .
C(11) C 0.934(2) 0.6940(13) 0.8630(10) 0.129(6) Uani 1.00 1 d .
H(1) H 0.7960 -0.1429 0.5849 0.049 Uiso 1.00 1 c R
H(2) H 0.8676 -0.0131 0.7412 0.047 Uiso 1.00 1 c R
H(3) H 0.8594 0.2108 0.7196 0.041 Uiso 1.00 1 c R
H(4) H 0.5087 0.8757 0.0208 0.056 Uiso 1.00 1 c R
H(5) H 0.5907 1.0095 0.1779 0.058 Uiso 1.00 1 c R
H(6) H 0.6704 0.9019 0.3398 0.046 Uiso 1.00 1 c R
H(7) H 0.8754 0.4805 0.7474 0.076 Uiso 1.00 1 c R
H(8) H 0.9514 0.5975 1.0457 0.122 Uiso 1.00 1 c R
H(9) H 1.1485 0.5187 1.0357 0.122 Uiso 1.00 1 c R
H(10) H 0.9389 0.4418 1.0226 0.122 Uiso 1.00 1 c R
H(11) H 1.0281 0.7459 0.9184 0.155 Uiso 1.00 1 c R
H(12) H 0.7951 0.7259 0.8550 0.155 Uiso 1.00 1 c R
H(13) H 0.9689 0.7036 0.7947 0.155 Uiso 1.00 1 c R

loop_
_atom_site_aniso_label
_atom_site_aniso_U_11
_atom_site_aniso_U_22
_atom_site_aniso_U_33
_atom_site_aniso_U_12
_atom_site_aniso_U_13
_atom_site_aniso_U_23
Ni(1) 0.0457(3) 0.0261(3) 0.0277(3) -0.0011(3) 0.0069(2) -0.0020(2)
S(1) 0.0648(11) 0.0243(7) 0.0318(8) -0.0008(6) 0.0064(7) -0.0035(5)
S(2) 0.0895(15) 0.0272(8) 0.0282(9) -0.0014(9) 0.0080(8) -0.0049(7)
S(3) 0.0454(9) 0.0261(7) 0.0271(8) -0.0002(6) 0.0075(6) -0.0006(6)
S(4) 0.0727(12) 0.0321(8) 0.0270(7) -0.0023(7) 0.0072(7) -0.0049(6)
O(1) 0.073(4) 0.048(3) 0.055(3) -0.002(3) 0.015(3) -0.012(2)
N(1) 0.036(2) 0.037(3) 0.030(2) -0.002(2) 0.007(2) -0.003(2)
N(2) 0.047(3) 0.026(2) 0.033(3) -0.001(2) 0.011(2) -0.007(2)
N(3) 0.050(3) 0.028(2) 0.032(3) 0.001(2) 0.005(2) 0.000(2)
N(4) 0.073(4) 0.041(3) 0.027(2) -0.001(3) 0.008(2) -0.003(2)
N(5) 0.077(4) 0.046(3) 0.041(3) -0.000(3) 0.011(3) -0.011(2)
C(1) 0.036(3) 0.023(2) 0.041(3) 0.000(2) 0.011(2) -0.003(2)
C(2) 0.035(3) 0.033(2) 0.033(3) 0.002(2) 0.003(2) -0.002(2)
C(3) 0.038(3) 0.026(2) 0.026(3) 0.002(2) 0.009(2) 0.004(2)
C(4) 0.044(3) 0.035(3) 0.021(2) 0.001(2) 0.004(2) 0.004(2)
C(5) 0.045(3) 0.035(3) 0.037(3) 0.002(3) 0.008(3) 0.008(2)
C(6) 0.048(3) 0.035(4) 0.036(3) 0.003(3) 0.006(2) 0.002(2)
C(7) 0.067(4) 0.037(4) 0.041(3) 0.000(3) 0.016(3) -0.002(3)
C(8) 0.067(5) 0.046(4) 0.026(3) 0.003(4) 0.012(3) 0.005(3)
C(9) 0.100(6) 0.045(5) 0.039(4) 0.001(4) 0.009(4) -0.006(3)
C(10) 0.191(14) 0.067(7) 0.042(5) -0.010(8) 0.024(7) -0.018(4)
C(11) 0.231(18) 0.054(7) 0.095(10) 0.008(9) 0.030(10) 0.005(6)

loop_
_atom_type_symbol
_atom_type_description
_atom_type_scat_dispersion_real
_atom_type_scat_dispersion_imag
_atom_type_scat_source
C C 0.003 0.002
;
International Tables for Crystallography
(1992, Vol. C, Tables 4.2.6.8 and 6.1.1.4)
;
H H 0.000 0.000
;
International Tables for Crystallography
(1992, Vol. C, Table 6.1.1.4)
;
N N 0.006 0.003
;
International Tables for Crystallography
(1992, Vol. C, Tables 4.2.6.8 and 6.1.1.4)
;
Ni Ni 0.339 1.112
;
International Tables for Crystallography
(1992, Vol. C, Tables 4.2.6.8 and 6.1.1.4)
;
S S 0.125 0.123
;
International Tables for Crystallography
(1992, Vol. C, Tables 4.2.6.8 and 6.1.1.4)
;
O O 0.011 0.006
;
International Tables for Crystallography
(1992, Vol. C, Tables 4.2.6.8 and 6.1.1.4)
;

loop_
_geom_angle_atom_site_label_1
_geom_angle_atom_site_label_2
_geom_angle_atom_site_label_3
_geom_angle
_geom_angle_publ_flag
S(1) Ni(1) S(2) 92.22(7) yes
S(1) Ni(1) S(3) 86.77(6) yes
S(1) Ni(1) S(4) 178.95(8) yes
S(2) Ni(1) S(3) 178.99(7) yes
S(2) Ni(1) S(4) 88.82(7) yes
S(3) Ni(1) S(4) 92.19(7) yes
Ni(1) S(1) C(1) 104.7(2) yes
Ni(1) S(2) C(2) 104.2(2) yes
Ni(1) S(3) C(3) 104.1(2) yes
Ni(1) S(4) C(4) 104.2(2) yes
C(1) N(1) C(5) 123.3(6) yes
C(2) N(2) C(6) 118.0(6) yes
C(3) N(3) C(7) 122.8(6) yes
C(4) N(4) C(8) 118.5(6) yes
C(9) N(5) C(10) 123.2(8) yes
C(9) N(5) C(11) 121.0(8) yes
C(10) N(5) C(11) 115.9(8) yes
S(1) C(1) N(1) 123.0(5) yes
S(1) C(1) C(2) 121.2(5) yes
N(1) C(1) C(2) 115.7(6) yes
S(2) C(2) N(2) 119.4(5) yes
S(2) C(2) C(1) 117.6(5) yes
N(2) C(2) C(1) 122.9(6) yes
S(3) C(3) N(3) 122.0(4) yes
S(3) C(3) C(4) 121.2(4) yes
N(3) C(3) C(4) 116.8(5) yes
S(4) C(4) N(4) 119.6(5) yes
S(4) C(4) C(3) 118.4(4) yes
N(4) C(4) C(3) 122.0(6) yes
N(1) C(5) C(6) 117.7(6) yes
N(2) C(6) C(5) 122.3(6) yes
N(3) C(7) C(8) 117.6(7) yes
N(4) C(8) C(7) 122.3(7) yes
O(1) C(9) N(5) 125.5(8) yes
C(1) N(1) H(3) 118.4(6) no
C(5) N(1) H(3) 118.3(6) no
C(3) N(3) H(6) 118.6(5) no
C(7) N(3) H(6) 118.6(6) no
N(1) C(5) H(2) 121.1(7) no
C(6) C(5) H(2) 121.1(7) no
N(2) C(6) H(1) 118.9(6) no
C(5) C(6) H(1) 118.9(6) no
N(3) C(7) H(5) 121.2(7) no
C(8) C(7) H(5) 121.2(7) no
N(4) C(8) H(4) 118.8(8) no
C(7) C(8) H(4) 118.8(8) no
O(1) C(9) H(7) 117.2 no
N(5) C(9) H(7) 117.2 no
N(5) C(10) H(8) 109.5 no
N(5) C(10) H(9) 109.5 no
N(5) C(10) H(10) 109.5 no
H(8) C(10) H(9) 109.5 no
H(8) C(10) H(10) 109.5 no
H(9) C(10) H(10) 109.5 no
N(5) C(11) H(11) 109.5 no
N(5) C(11) H(12) 109.5 no
N(5) C(11) H(13) 109.5 no
H(11) C(11) H(12) 109.5 no
H(11) C(11) H(13) 109.5 no
H(12) C(11) H(13) 109.5 no

loop_
_geom_bond_atom_site_label_1
_geom_bond_atom_site_label_2
_geom_bond_distance
_geom_bond_publ_flag
Ni(1) S(1) 2.159(2) yes
Ni(1) S(2) 2.1589(19) yes
Ni(1) S(3) 2.1741(17) yes
Ni(1) S(4) 2.163(2) yes
S(1) C(1) 1.684(6) yes
S(2) C(2) 1.751(6) yes
S(3) C(3) 1.686(5) yes
S(4) C(4) 1.732(7) yes
O(1) C(9) 1.236(10) yes
N(1) C(1) 1.325(8) yes
N(1) C(5) 1.343(9) yes
N(2) C(2) 1.305(8) yes
N(2) C(6) 1.343(9) yes
N(3) C(3) 1.339(8) yes
N(3) C(7) 1.351(9) yes
N(4) C(4) 1.334(9) yes
N(4) C(8) 1.333(11) yes
N(5) C(9) 1.322(11) yes
N(5) C(10) 1.411(13) yes
N(5) C(11) 1.471(14) yes
C(1) C(2) 1.425(9) yes
C(3) C(4) 1.428(8) yes
C(5) C(6) 1.369(10) yes
C(7) C(8) 1.399(11) yes
N(1) H(3) 0.860(5) no
N(3) H(6) 0.860(5) no
C(5) H(2) 0.930(7) no
C(6) H(1) 0.930(7) no
C(7) H(5) 0.930(9) no
C(8) H(4) 0.930(8) no
C(9) H(7) 0.930 no
C(10) H(8) 0.960 no
C(10) H(9) 0.960 no
C(10) H(10) 0.960 no
C(11) H(11) 0.960 no
C(11) H(12) 0.960 no
C(11) H(13) 0.960 no

loop_
_geom_contact_atom_site_label_1
_geom_contact_atom_site_label_2
_geom_contact_distance
_geom_contact_site_symmetry_2
Ni(1) C(5) 3.535(7) 6_602
Ni(1) C(5) 3.548(8) 7_602
Ni(1) C(6) 3.409(7) 6_602
Ni(1) C(6) 3.391(7) 7_602
S(1) O(1) 3.567(6) .
S(1) N(2) 3.559(6) 6_602
S(1) N(2) 3.544(6) 7_602
S(1) C(9) 3.336(8) .
S(2) C(7) 3.537(8) 5_501
S(3) N(1) 3.482(5) 6_602
S(3) N(1) 3.485(6) 7_602
S(3) C(1) 3.458(7) 6_602
S(3) C(1) 3.449(7) 7_602
O(1) S(1) 3.567(6) .
O(1) N(1) 2.750(8) .
O(1) C(1) 3.519(9) .
O(1) C(7) 3.473(10) 6_602
O(1) C(7) 3.452(10) 7_602
O(1) C(8) 3.462(11) 6_602
O(1) C(8) 3.457(10) 7_602
O(1) C(10) 3.553(13) 7_702
N(1) S(3) 3.482(5) 6_602
N(1) S(3) 3.485(6) 7_602
N(1) O(1) 2.750(8) .
N(1) C(3) 3.451(8) 6_602
N(1) C(3) 3.437(8) 7_602
N(1) C(9) 3.484(10) .
N(2) S(1) 3.559(6) 6_602
N(2) S(1) 3.544(6) 7_602
N(2) N(3) 2.842(8) 5_501
N(3) N(2) 2.842(8) 5_501
C(1) S(3) 3.458(7) 6_602
C(1) S(3) 3.449(7) 7_602
C(1) O(1) 3.519(9) .
C(3) N(1) 3.451(8) 6_602
C(3) N(1) 3.437(8) 7_602
C(5) Ni(1) 3.535(7) 6_602
C(5) Ni(1) 3.548(8) 7_602
C(6) Ni(1) 3.409(7) 6_602
C(6) Ni(1) 3.391(7) 7_602
C(7) S(2) 3.537(8) 5_501
C(7) O(1) 3.473(10) 6_602
C(7) O(1) 3.452(10) 7_602
C(7) C(9) 3.382(14) 6_602
C(7) C(9) 3.360(14) 7_602
C(8) O(1) 3.462(11) 6_602
C(8) O(1) 3.457(10) 7_602
C(9) S(1) 3.336(8) .
C(9) N(1) 3.484(10) .
C(9) C(7) 3.382(14) 6_602
C(9) C(7) 3.360(14) 7_602
C(10) O(1) 3.553(13) 7_702
Ni(1) H(1) 3.4757(10) 6_602
Ni(1) H(1) 3.4317(10) 7_602
S(1) H(6) 3.599(2) 7_602
S(1) H(7) 2.540 .
S(2) H(5) 2.8517(17) 5_501
S(2) H(6) 3.0951(16) 5_501
S(2) H(12) 3.444 6_602
S(2) H(13) 3.321 7_602
S(3) H(1) 2.9650(15) 5_501
S(4) H(2) 3.403(2) 6_602
S(4) H(2) 3.446(2) 7_602
S(4) H(4) 2.8739(18) 6_502
S(4) H(9) 3.245 4_401
S(4) H(12) 3.500 6_602
O(1) H(3) 1.892(6) .
O(1) H(8) 2.748 7_702
O(1) H(9) 3.562 7_702
O(1) H(11) 3.106 7_702
N(1) H(7) 3.324 .
N(2) H(6) 1.983(5) 5_501
N(3) H(7) 3.580 7_602
N(4) H(4) 3.506(7) 6_502
N(4) H(8) 3.100 5_401
N(4) H(9) 3.142 4_401
N(5) H(5) 3.498(7) 6_602
N(5) H(5) 3.482(8) 7_602
C(1) H(7) 3.378 .
C(2) H(6) 2.835(6) 5_501
C(3) H(3) 3.360(6) 6_602
C(3) H(3) 3.347(6) 7_602
C(4) H(3) 3.580(7) 6_602
C(4) H(3) 3.583(7) 7_602
C(4) H(8) 3.414 5_401
C(4) H(9) 3.361 4_401
C(5) H(8) 3.544 7_702
C(5) H(13) 3.567 5_501
C(6) H(6) 2.956(6) 5_501
C(7) H(7) 3.531 6_602
C(7) H(7) 3.497 7_602
C(8) H(9) 3.433 7_602
C(8) H(10) 3.345 6_602
C(9) H(3) 2.706(8) .
C(9) H(5) 3.411(11) 6_602
C(9) H(5) 3.377(11) 7_602
C(10) H(2) 3.074(10) 7_702
C(10) H(11) 2.937 7_702
C(10) H(12) 3.517 7_702
C(11) H(2) 3.259(13) 5_501
C(11) H(9) 3.558 7_702
C(11) H(10) 2.862 7_702
H(1) Ni(1) 3.4757(10) 6_602
H(1) Ni(1) 3.4317(10) 7_602
H(1) S(3) 2.9650(15) 5_501
H(1) H(6) 3.024 5_501
H(1) H(13) 3.012 5_501
H(2) S(4) 3.403(2) 6_602
H(2) S(4) 3.446(2) 7_602
H(2) C(10) 3.074(10) 7_702
H(2) C(11) 3.259(13) 5_501
H(2) H(8) 2.866 7_702
H(2) H(9) 2.872 7_702
H(2) H(10) 2.961 7_702
H(2) H(11) 3.257 5_501
H(2) H(12) 3.059 5_501
H(2) H(13) 2.923 5_501
H(3) O(1) 1.892(6) .
H(3) C(3) 3.360(6) 6_602
H(3) C(3) 3.347(6) 7_602
H(3) C(4) 3.580(7) 6_602
H(3) C(4) 3.583(7) 7_602
H(3) C(9) 2.706(8) .
H(3) H(7) 2.692 .
H(3) H(8) 3.113 7_702
H(4) S(4) 2.8739(18) 6_502
H(4) N(4) 3.506(7) 6_502
H(4) H(9) 2.942 7_602
H(4) H(10) 2.975 6_602
H(4) H(11) 3.390 4_401
H(4) H(12) 3.523 5_401
H(5) S(2) 2.8517(17) 5_501
H(5) N(5) 3.498(7) 6_602
H(5) N(5) 3.482(8) 7_602
H(5) C(9) 3.411(11) 6_602
H(5) C(9) 3.377(11) 7_602
H(5) H(7) 3.506 6_602
H(5) H(7) 3.461 7_602
H(5) H(9) 3.586 7_602
H(5) H(12) 3.298 6_602
H(5) H(13) 3.461 7_602
H(6) S(1) 3.599(2) 7_602
H(6) S(2) 3.0951(16) 5_501
H(6) N(2) 1.983(5) 5_501
H(6) C(2) 2.835(6) 5_501
H(6) C(6) 2.956(6) 5_501
H(6) H(1) 3.024 5_501
H(6) H(7) 3.586 7_602
H(7) S(1) 2.540 .
H(7) N(1) 3.324 .
H(7) N(3) 3.580 7_602
H(7) C(1) 3.378 .
H(7) C(7) 3.531 6_602
H(7) C(7) 3.497 7_602
H(7) H(3) 2.692 .
H(7) H(5) 3.506 6_602
H(7) H(5) 3.461 7_602
H(7) H(6) 3.586 7_602
H(8) O(1) 2.748 7_702
H(8) N(4) 3.100 5_601
H(8) C(4) 3.414 5_601
H(8) C(5) 3.544 7_702
H(8) H(2) 2.866 7_702
H(8) H(3) 3.113 7_702
H(8) H(11) 3.509 7_702
H(9) S(4) 3.245 6_601
H(9) O(1) 3.562 7_702
H(9) N(4) 3.142 6_601
H(9) C(4) 3.361 6_601
H(9) C(8) 3.433 7_602
H(9) C(11) 3.558 7_702
H(9) H(2) 2.872 7_702
H(9) H(4) 2.942 7_602
H(9) H(5) 3.586 7_602
H(9) H(11) 3.066 7_702
H(9) H(12) 3.192 7_702
H(10) C(8) 3.345 6_602
H(10) C(11) 2.862 7_702
H(10) H(2) 2.961 7_702
H(10) H(4) 2.975 6_602
H(10) H(11) 2.069 7_702
H(10) H(12) 2.947 7_702
H(10) H(13) 3.246 7_702
H(11) O(1) 3.106 7_702
H(11) C(10) 2.937 7_702
H(11) H(2) 3.257 5_501
H(11) H(4) 3.390 6_601
H(11) H(8) 3.509 7_702
H(11) H(9) 3.066 7_702
H(11) H(10) 2.069 7_702
H(12) S(2) 3.444 6_602
H(12) S(4) 3.500 6_602
H(12) C(10) 3.517 7_702
H(12) H(2) 3.059 5_501
H(12) H(4) 3.523 5_601
H(12) H(5) 3.298 6_602
H(12) H(9) 3.192 7_702
H(12) H(10) 2.947 7_702
H(13) S(2) 3.321 7_602
H(13) C(5) 3.567 5_501
H(13) H(1) 3.012 5_501
H(13) H(2) 2.923 5_501
H(13) H(5) 3.461 7_602
H(13) H(10) 3.246 7_702

loop_
_geom_torsion_atom_site_label_1
_geom_torsion_atom_site_label_2
_geom_torsion_atom_site_label_3
_geom_torsion_atom_site_label_4
_geom_torsion
S(1) Ni(1) S(2) C(2) -0.0(2)
S(2) Ni(1) S(1) C(1) 0.1(2)
S(1) Ni(1) S(3) C(3) 179.7(2)
S(3) Ni(1) S(1) C(1) -179.9(2)
S(1) Ni(1) S(4) C(4) 0(5)
S(4) Ni(1) S(1) C(1) -180(5)
S(2) Ni(1) S(3) C(3) 177(5)
S(3) Ni(1) S(2) C(2) 3(5)
S(2) Ni(1) S(4) C(4) -179.9(2)
S(4) Ni(1) S(2) C(2) 180.0(2)
S(3) Ni(1) S(4) C(4) 0.1(2)
S(4) Ni(1) S(3) C(3) -0.3(2)
Ni(1) S(1) C(1) N(1) -179.6(5)
Ni(1) S(1) C(1) C(2) -0.1(5)
Ni(1) S(2) C(2) N(2) -179.8(3)
Ni(1) S(2) C(2) C(1) -0.1(5)
Ni(1) S(3) C(3) N(3) 179.7(4)
Ni(1) S(3) C(3) C(4) 0.6(6)
Ni(1) S(4) C(4) N(4) 179.9(4)
Ni(1) S(4) C(4) C(3) 0.2(3)
C(1) N(1) C(5) C(6) 0.7(10)
C(5) N(1) C(1) S(1) 179.6(5)
C(5) N(1) C(1) C(2) 0.1(8)
C(2) N(2) C(6) C(5) 0.7(10)
C(6) N(2) C(2) S(2) 179.9(4)
C(6) N(2) C(2) C(1) 0.2(8)
C(3) N(3) C(7) C(8) 0.6(11)
C(7) N(3) C(3) S(3) -179.7(4)
C(7) N(3) C(3) C(4) -0.6(9)
C(4) N(4) C(8) C(7) 0.8(11)
C(8) N(4) C(4) S(4) 179.6(5)
C(8) N(4) C(4) C(3) -0.7(12)
C(10) N(5) C(9) O(1) -0.5(10)
C(11) N(5) C(9) O(1) 179.2(11)
S(1) C(1) C(2) S(2) 0.1(6)
S(1) C(1) C(2) N(2) 179.9(4)
N(1) C(1) C(2) S(2) 179.6(5)
N(1) C(1) C(2) N(2) -0.6(9)
S(3) C(3) C(4) S(4) -0.6(8)
S(3) C(3) C(4) N(4) 179.8(4)
N(3) C(3) C(4) S(4) -179.7(4)
N(3) C(3) C(4) N(4) 0.6(9)
N(1) C(5) C(6) N(2) -1.2(11)
N(3) C(7) C(8) N(4) -0.7(10)
